data_2012596
loop_
_publ_author_name
'Kaftory, Menahem'
'Shteiman, Vitaly'
'Botoshansky, Mark'

_publ_section_title
;Dispiro[2<i>H</i>-benzimidazole-2,1'-cyclohexane-4',2''-[2<i>H</i>]benzimidazole]
 1-oxide and
 dispiro[2<i>H</i>-benzimidazole-2,1'-cyclohexane-4',2''-[2<i>H</i>]benzimidazole]
 1,1''-dioxide
;
_journal_issue 3
_journal_name_full 'Acta Crystallographica Section C'
_journal_page_first o183
_journal_page_last o186
_journal_paper_doi 10.1107/S0108270102001099
_journal_volume 58
_journal_year 2002
_chemical_formula_iupac 'C18 H16 N4 O2'
_chemical_formula_moiety 'C18 H16 N4 O2'
_chemical_formula_sum 'C18 H16 N4 O2'
_chemical_formula_weight 320.34
_chemical_name_common Magnet-5
_chemical_name_systematic
;
dispiro [2H-benzimidazole-2,1'-cyclohexane-4',2''-[2H]benzimidazole]
,1,1''-dioxide
;
_space_group_IT_number 2
_symmetry_cell_setting triclinic
_symmetry_space_group_name_Hall '-P 1'
_symmetry_space_group_name_H-M 'P -1'
_atom_sites_solution_hydrogens geom
_atom_sites_solution_primary direct
_atom_sites_solution_secondary difmap
_audit_creation_method SHELXL-97
_cell_angle_alpha 104.39(3)
_cell_angle_beta 104.15(3)
_cell_angle_gamma 98.41(3)
_cell_formula_units_Z 1
_cell_length_a 5.416(2)
_cell_length_b 7.290(2)
_cell_length_c 10.426(3)
_cell_measurement_reflns_used 25
_cell_measurement_temperature 293(2)
_cell_measurement_theta_max 12.21
_cell_measurement_theta_min 3.09
_cell_volume 377.1(2)
_computing_cell_refinement 'Philips PW1100/20 Software'
_computing_data_collection 'Philips PW1100/20 Software (Philips, 1973)'
_computing_data_reduction 'Philips PW1100/20 Software'
_computing_molecular_graphics 'ORTEP-3 (Farrugia, 1997)'
_computing_structure_refinement 'SHELXL97 (Sheldrick, 1997)'
_computing_structure_solution 'SHELXS97 (Sheldrick, 1997)'
_diffrn_ambient_temperature 293(2)
_diffrn_measured_fraction_theta_full .999
_diffrn_measured_fraction_theta_max .999
_diffrn_measurement_device_type 'Philips PW1100'
_diffrn_measurement_method \w/2\q
_diffrn_radiation_monochromator graphite
_diffrn_radiation_source 'fine-focus sealed tube'
_diffrn_radiation_type MoK\a
_diffrn_radiation_wavelength .71069
_diffrn_reflns_av_R_equivalents .0359
_diffrn_reflns_av_sigmaI/netI .0669
_diffrn_reflns_limit_h_max 6
_diffrn_reflns_limit_h_min -6
_diffrn_reflns_limit_k_max 8
_diffrn_reflns_limit_k_min -8
_diffrn_reflns_limit_l_max 12
_diffrn_reflns_limit_l_min 0
_diffrn_reflns_number 1422
_diffrn_reflns_theta_full 25.01
_diffrn_reflns_theta_max 25.01
_diffrn_reflns_theta_min 2.11
_diffrn_standards_decay_% 7.3
_diffrn_standards_interval_time 120
_diffrn_standards_number 3
_exptl_absorpt_coefficient_mu .096
_exptl_absorpt_correction_type none
_exptl_crystal_colour yellow
_exptl_crystal_density_diffrn 1.411
_exptl_crystal_density_method 'not measured'
_exptl_crystal_description plate
_exptl_crystal_F_000 168
_exptl_crystal_size_max .4
_exptl_crystal_size_mid .3
_exptl_crystal_size_min .25
_refine_diff_density_max .203
_refine_diff_density_min -.183
_refine_ls_extinction_method none
_refine_ls_goodness_of_fit_ref 1.062
_refine_ls_hydrogen_treatment constr
_refine_ls_matrix_type full
_refine_ls_number_parameters 117
_refine_ls_number_reflns 1339
_refine_ls_number_restraints 0
_refine_ls_restrained_S_all 1.062
_refine_ls_R_factor_all .0936
_refine_ls_R_factor_gt .0534
_refine_ls_shift/su_max <0.001
_refine_ls_shift/su_mean .000
_refine_ls_structure_factor_coef Fsqd
_refine_ls_weighting_details 'calc w = 1/[\s^2^(Fo^2^)+(0.0567P)^2^+0.0683P] where P = (Fo^2^+2Fc^2^)/3'
_refine_ls_weighting_scheme calc
_refine_ls_wR_factor_gt .1258
_refine_ls_wR_factor_ref .1393
_reflns_number_gt 885
_reflns_number_total 1339
_reflns_threshold_expression I>2\s(I)
_cod_data_source_file oa1128.cif
_cod_data_source_block IV
_cod_database_code 2012596
_cod_database_fobs_code 2012596

loop_
_symmetry_equiv_pos_as_xyz
'x, y, z'
'-x, -y, -z'

loop_
_atom_site_label
_atom_site_fract_x
_atom_site_fract_y
_atom_site_fract_z
_atom_site_U_iso_or_equiv
_atom_site_adp_type
_atom_site_calc_flag
_atom_site_refinement_flags
_atom_site_occupancy
_atom_site_disorder_assembly
_atom_site_disorder_group
_atom_site_type_symbol
O1 -.0836(4) .7268(3) .3112(2) .0567(6) Uani d . 1 . . O
N1 .0766(4) .7937(3) .2539(2) .0381(6) Uani d . 1 . . N
N2 .2981(4) .8060(3) .0879(2) .0372(6) Uani d . 1 . . N
C1 .2504(5) .9603(4) .2994(3) .0362(6) Uani d . 1 . . C
C2 .3161(6) 1.1149(4) .4242(3) .0449(7) Uani d . 1 . . C
C3 .5157(6) 1.2607(4) .4436(3) .0517(8) Uani d . 1 . . C
C4 .6519(6) 1.2672(4) .3419(3) .0521(8) Uani d . 1 . . C
C5 .5908(6) 1.1253(4) .2206(3) .0470(8) Uani d . 1 . . C
C6 .3842(5) .9614(4) .1951(3) .0360(6) Uani d . 1 . . C
C7 .0962(5) .6816(4) .1158(3) .0338(6) Uani d . 1 . . C
C8 -.1671(5) .6423(4) .0080(3) .0399(7) Uani d . 1 . . C
C9 .1757(5) .4932(4) .1304(3) .0389(7) Uani d . 1 . . C
H2 .2249 1.1148 .4890 .066(10) Uiso calc R 1 . . H
H3 .5684 1.3616 .5259 .046(8) Uiso calc R 1 . . H
H4 .7873 1.3734 .3603 .045(8) Uiso calc R 1 . . H
H5 .6800 1.1335 .1557 .058(9) Uiso calc R 1 . . H
H81 -.3026 .5852 .0414 .054(8) Uiso calc R 1 . . H
H82 -.2026 .7643 -.0047 .051(8) Uiso calc R 1 . . H
H91 .3512 .5239 .1929 .033(6) Uiso calc R 1 . . H
H92 .0592 .4280 .1705 .044(8) Uiso calc R 1 . . H

loop_
_atom_site_aniso_label
_atom_site_aniso_U_11
_atom_site_aniso_U_22
_atom_site_aniso_U_33
_atom_site_aniso_U_12
_atom_site_aniso_U_13
_atom_site_aniso_U_23
O1 .0637(14) .0596(13) .0520(13) .0013(10) .0365(11) .0136(10)
N1 .0409(13) .0416(13) .0351(12) .0062(10) .0198(11) .0104(10)
N2 .0371(12) .0403(13) .0360(12) .0063(10) .0140(10) .0124(10)
C1 .0406(15) .0363(15) .0325(14) .0104(12) .0103(12) .0112(11)
C2 .0604(19) .0427(17) .0342(16) .0166(15) .0159(14) .0107(13)
C3 .074(2) .0330(16) .0382(17) .0129(15) .0049(15) .0045(13)
C4 .0565(19) .0384(17) .0560(19) .0009(14) .0084(16) .0177(15)
C5 .0501(18) .0441(17) .0474(18) .0015(14) .0173(15) .0170(14)
C6 .0412(15) .0391(15) .0313(14) .0119(12) .0110(12) .0147(12)
C7 .0345(14) .0338(14) .0310(14) .0054(11) .0123(11) .0048(11)
C8 .0355(15) .0388(16) .0441(16) .0106(12) .0114(13) .0088(12)
C9 .0358(15) .0433(16) .0343(15) .0069(12) .0060(12) .0111(12)

loop_
_atom_type_symbol
_atom_type_description
_atom_type_scat_dispersion_real
_atom_type_scat_dispersion_imag
_atom_type_scat_source
C C .0033 .0016 'International Tables Vol C Tables 4.2.6.8 and 6.1.1.4'
N N .0061 .0033 'International Tables Vol C Tables 4.2.6.8 and 6.1.1.4'
O O .0106 .0060 'International Tables Vol C Tables 4.2.6.8 and 6.1.1.4'
H H .0000 .0000 'International Tables Vol C Tables 4.2.6.8 and 6.1.1.4'

loop_
_geom_angle_atom_site_label_1
_geom_angle_atom_site_label_2
_geom_angle_atom_site_label_3
_geom_angle_site_symmetry_1
_geom_angle
O1 N1 C1 . 129.2(2)
O1 N1 C7 . 122.3(2)
C1 N1 C7 . 108.5(2)
C6 N2 C7 . 106.3(2)
N1 C1 C2 . 131.2(3)
N1 C1 C6 . 106.4(2)
C2 C1 C6 . 122.4(3)
C3 C2 C1 . 116.6(3)
C3 C2 H2 . 121.7
C1 C2 H2 . 121.7
C2 C3 C4 . 122.5(3)
C2 C3 H3 . 118.8
C4 C3 H3 . 118.8
C5 C4 C3 . 122.6(3)
C5 C4 H4 . 118.7
C3 C4 H4 . 118.7
C4 C5 C6 . 117.8(3)
C4 C5 H5 . 121.1
C6 C5 H5 . 121.1
N2 C6 C5 . 128.3(2)
N2 C6 C1 . 113.6(2)
C5 C6 C1 . 118.1(2)
N2 C7 N1 . 105.13(19)
N2 C7 C8 . 112.0(2)
N1 C7 C8 . 108.63(19)
N2 C7 C9 . 111.1(2)
N1 C7 C9 . 107.9(2)
C8 C7 C9 . 111.7(2)
C9 C8 C7 2_565 112.1(2)
C9 C8 H81 2_565 109.2
C7 C8 H81 . 109.2
C9 C8 H82 2_565 109.2
C7 C8 H82 . 109.2
H81 C8 H82 . 107.9
C8 C9 C7 2_565 112.0(2)
C8 C9 H91 2_565 109.2
C7 C9 H91 . 109.2
C8 C9 H92 2_565 109.2
C7 C9 H92 . 109.2
H91 C9 H92 . 107.9

loop_
_geom_bond_atom_site_label_1
_geom_bond_atom_site_label_2
_geom_bond_site_symmetry_2
_geom_bond_distance
_geom_bond_publ_flag
O1 N1 . 1.273(3) ?
N1 C1 . 1.322(3) ?
N1 C7 . 1.505(3) ?
N2 C6 . 1.308(3) ?
N2 C7 . 1.449(3) ?
C1 C2 . 1.420(4) ?
C1 C6 . 1.447(4) ?
C2 C3 . 1.337(4) ?
C2 H2 . .9300 ?
C3 C4 . 1.438(4) ?
C3 H3 . .9300 ?
C4 C5 . 1.351(4) ?
C4 H4 . .9300 ?
C5 C6 . 1.434(4) ?
C5 H5 . .9300 ?
C7 C8 . 1.522(4) ?
C7 C9 . 1.530(4) ?
C8 C9 2_565 1.518(3) ?
C8 H81 . .9700 ?
C8 H82 . .9700 ?
C9 C8 2_565 1.518(3) ?
C9 H91 . .9700 ?
C9 H92 . .9700 ?

loop_
_geom_torsion_atom_site_label_1
_geom_torsion_atom_site_label_2
_geom_torsion_atom_site_label_3
_geom_torsion_atom_site_label_4
_geom_torsion_site_symmetry_4
_geom_torsion
O1 N1 C1 C2 . .6(5)
C7 N1 C1 C2 . -178.3(3)
O1 N1 C1 C6 . 178.9(3)
C7 N1 C1 C6 . .1(3)
N1 C1 C2 C3 . 175.8(3)
C6 C1 C2 C3 . -2.3(4)
C1 C2 C3 C4 . 2.7(4)
C2 C3 C4 C5 . -1.1(5)
C3 C4 C5 C6 . -1.0(4)
C7 N2 C6 C5 . 177.5(3)
C7 N2 C6 C1 . -1.6(3)
C4 C5 C6 N2 . -177.8(3)
C4 C5 C6 C1 . 1.3(4)
N1 C1 C6 N2 . 1.0(3)
C2 C1 C6 N2 . 179.5(2)
N1 C1 C6 C5 . -178.2(2)
C2 C1 C6 C5 . .3(4)
C6 N2 C7 N1 . 1.5(3)
C6 N2 C7 C8 . 119.3(2)
C6 N2 C7 C9 . -115.0(2)
O1 N1 C7 N2 . -179.9(2)
C1 N1 C7 N2 . -1.0(3)
O1 N1 C7 C8 . 60.1(3)
C1 N1 C7 C8 . -121.0(2)
O1 N1 C7 C9 . -61.2(3)
C1 N1 C7 C9 . 117.7(2)
N2 C7 C8 C9 2_565 72.0(3)
N1 C7 C8 C9 2_565 -172.3(2)
C9 C7 C8 C9 2_565 -53.4(3)
N2 C7 C9 C8 2_565 -72.6(3)
N1 C7 C9 C8 2_565 172.7(2)
C8 C7 C9 C8 2_565 53.3(3)
